data_4036671
loop_
_publ_author_name
'Li, Xing Guang'
'Sun, Min'
'Jin, Qiao'
'Liu, Kai'
'Liu, Pei Nian'

_publ_section_title
;
 Access to Isoquinolines and Isoquinolin-3-ols via Rh(III)-Catalyzed
 Coupling/Cyclization Cascade Reaction of Arylimidates and Diazo
 Compounds.
;
_journal_issue 9
_journal_name_full 'The Journal of organic chemistry'
_journal_page_first 3901
_journal_page_last 3910
_journal_paper_doi 10.1021/acs.joc.6b00264
_journal_volume 81
_journal_year 2016
_chemical_formula_moiety 'C11 H11 N O2'
_chemical_formula_sum 'C11 H11 N O2'
_chemical_formula_weight 189.21
_space_group_crystal_system monoclinic
_space_group_IT_number 14
_space_group_name_Hall '-P 2yn'
_space_group_name_H-M_alt 'P 1 21/n 1'
_atom_sites_solution_hydrogens geom
_audit_creation_date 2015-05-19
_audit_creation_method
;
Olex2 1.2
(compiled 2015.01.26 svn.r3150 for OlexSys, GUI svn.r4998)
;
_cell_angle_alpha 90
_cell_angle_beta 95.721(2)
_cell_angle_gamma 90
_cell_formula_units_Z 4
_cell_length_a 4.7994(4)
_cell_length_b 13.7192(12)
_cell_length_c 13.8234(13)
_cell_measurement_reflns_used 3138
_cell_measurement_temperature 296(2)
_cell_measurement_theta_max 30.44
_cell_measurement_theta_min 2.96
_cell_volume 905.65(14)
_computing_cell_refinement 'SAINT v7.68A (Bruker, 2009)'
_computing_data_reduction 'SAINT v7.68A (Bruker, 2009)'
_computing_molecular_graphics 'Olex2 (Dolomanov et al., 2009)'
_computing_publication_material 'Olex2 (Dolomanov et al., 2009)'
_computing_structure_refinement 'XL (Sheldrick, 2008)'
_diffrn_ambient_temperature 296.15
_diffrn_measured_fraction_theta_full 0.999
_diffrn_measured_fraction_theta_max 1.000
_diffrn_measurement_device_type 'Bruker APEX-II CCD'
_diffrn_measurement_method '\f and \w scans'
_diffrn_radiation_monochromator graphite
_diffrn_radiation_type MoK\a
_diffrn_radiation_wavelength 0.71073
_diffrn_reflns_av_R_equivalents 0.0224
_diffrn_reflns_av_unetI/netI 0.0226
_diffrn_reflns_Laue_measured_fraction_full 0.999
_diffrn_reflns_Laue_measured_fraction_max 1.000
_diffrn_reflns_limit_h_max 6
_diffrn_reflns_limit_h_min -6
_diffrn_reflns_limit_k_max 19
_diffrn_reflns_limit_k_min -18
_diffrn_reflns_limit_l_max 19
_diffrn_reflns_limit_l_min -19
_diffrn_reflns_number 8951
_diffrn_reflns_point_group_measured_fraction_full 0.999
_diffrn_reflns_point_group_measured_fraction_max 1.000
_diffrn_reflns_theta_full 25.242
_diffrn_reflns_theta_max 30.454
_diffrn_reflns_theta_min 2.097
_diffrn_standards_number 0
_exptl_absorpt_coefficient_mu 0.096
_exptl_absorpt_correction_T_max 0.7461
_exptl_absorpt_correction_T_min 0.6852
_exptl_absorpt_correction_type none
_exptl_absorpt_process_details
;
SADABS-2008/1 (Bruker,2008) was used for absorption correction.
wR2(int) was 0.0788 before and 0.0360 after correction.
The Ratio of minimum to maximum transmission is 0.9184.
The \l/2 correction factor is 0.0015.
;
_exptl_crystal_colour colourless
_exptl_crystal_density_diffrn 1.388
_exptl_crystal_description block
_exptl_crystal_F_000 400
_exptl_crystal_size_max 0.35
_exptl_crystal_size_mid 0.33
_exptl_crystal_size_min 0.29
_refine_diff_density_max 0.329
_refine_diff_density_min -0.302
_refine_diff_density_rms 0.062
_refine_ls_extinction_method none
_refine_ls_goodness_of_fit_ref 1.057
_refine_ls_hydrogen_treatment constr
_refine_ls_matrix_type full
_refine_ls_number_parameters 129
_refine_ls_number_reflns 2746
_refine_ls_number_restraints 0
_refine_ls_restrained_S_all 1.057
_refine_ls_R_factor_all 0.0525
_refine_ls_R_factor_gt 0.0420
_refine_ls_shift/su_max 0.001
_refine_ls_shift/su_mean 0.000
_refine_ls_structure_factor_coef Fsqd
_refine_ls_weighting_details 'w=1/[\s^2^(Fo^2^)+(0.0654P)^2^+0.2005P] where P=(Fo^2^+2Fc^2^)/3'
_refine_ls_weighting_scheme calc
_refine_ls_wR_factor_gt 0.1138
_refine_ls_wR_factor_ref 0.1228
_reflns_Friedel_coverage 0.000
_reflns_number_gt 2236
_reflns_number_total 2746
_reflns_threshold_expression 'I > 2\s(I)'
_cod_data_source_file jo6b00264_si_003.cif
_cod_data_source_block mo_dm15405_0m
_cod_database_code 4036671
_shelxl_version_number 2014-3
_shelx_space_group_comment
;
The symmetry employed for this shelxl refinement is uniquely defined
by the following loop, which should always be used as a source of
symmetry information in preference to the above space-group names.
They are only intended as comments.
;
_shelx_estimated_absorpt_t_max 0.973
_shelx_estimated_absorpt_t_min 0.967
_olex2_refinement_description
;
1. Fixed Uiso
 At 1.2 times of:
  All C(H) groups, All C(H,H) groups
 At 1.5 times of:
  All C(H,H,H) groups, All O(H) groups
2.a Secondary CH2 refined with riding coordinates:
 C10(H10A,H10B)
2.b Aromatic/amide H refined with riding coordinates:
 C2(H2), C4(H4), C5(H5), C6(H6), C7(H7)
2.c Idealised Me refined as rotating group:
 C11(H11A,H11B,H11C)
2.d Idealised tetrahedral OH refined as rotating group:
 O1(H1)
;
_olex2_submission_special_instructions 'No special instructions were received'

loop_
_space_group_symop_operation_xyz
'x, y, z'
'-x+1/2, y+1/2, -z+1/2'
'-x, -y, -z'
'x-1/2, -y-1/2, z-1/2'

loop_
_atom_site_label
_atom_site_type_symbol
_atom_site_fract_x
_atom_site_fract_y
_atom_site_fract_z
_atom_site_U_iso_or_equiv
_atom_site_adp_type
_atom_site_occupancy
_atom_site_site_symmetry_order
_atom_site_calc_flag
_atom_site_refinement_flags_posn
O1 O 0.21850(17) 0.55495(6) 1.09795(5) 0.0256(2) Uani 1 1 d .
H1 H 0.0919 0.5199 1.0736 0.038 Uiso 1 1 calc GR
O2 O 0.26126(16) 0.61999(6) 0.77074(5) 0.02144(18) Uani 1 1 d .
N1 N 0.23161(17) 0.58512(6) 0.93343(6) 0.01821(19) Uani 1 1 d .
C1 C 0.3350(2) 0.60306(7) 1.02728(7) 0.0192(2) Uani 1 1 d .
C2 C 0.5489(2) 0.66622(8) 1.05405(7) 0.0201(2) Uani 1 1 d .
H2 H 0.6154 0.6739 1.1191 0.024 Uiso 1 1 calc R
C3 C 0.6669(2) 0.71958(7) 0.98105(7) 0.0178(2) Uani 1 1 d .
C4 C 0.8879(2) 0.78728(7) 1.00153(8) 0.0203(2) Uani 1 1 d .
H4 H 0.9630 0.7971 1.0654 0.024 Uiso 1 1 calc R
C5 C 0.9917(2) 0.83829(8) 0.92791(8) 0.0219(2) Uani 1 1 d .
H5 H 1.1389 0.8817 0.9422 0.026 Uiso 1 1 calc R
C6 C 0.8782(2) 0.82578(8) 0.83065(8) 0.0224(2) Uani 1 1 d .
H6 H 0.9473 0.8621 0.7815 0.027 Uiso 1 1 calc R
C7 C 0.6666(2) 0.76029(8) 0.80846(7) 0.0205(2) Uani 1 1 d .
H7 H 0.5929 0.7518 0.7442 0.025 Uiso 1 1 calc R
C8 C 0.5599(2) 0.70551(7) 0.88329(7) 0.0176(2) Uani 1 1 d .
C9 C 0.3436(2) 0.63426(7) 0.86529(7) 0.0179(2) Uani 1 1 d .
C10 C 0.0451(2) 0.54932(8) 0.74374(7) 0.0213(2) Uani 1 1 d .
H10A H -0.1233 0.5647 0.7740 0.026 Uiso 1 1 calc R
H10B H 0.1070 0.4844 0.7638 0.026 Uiso 1 1 calc R
C11 C -0.0095(3) 0.55501(9) 0.63483(8) 0.0304(3) Uani 1 1 d .
H11A H -0.0704 0.6196 0.6163 0.046 Uiso 1 1 calc GR
H11B H -0.1524 0.5090 0.6126 0.046 Uiso 1 1 calc GR
H11C H 0.1594 0.5401 0.6061 0.046 Uiso 1 1 calc GR

loop_
_atom_site_aniso_label
_atom_site_aniso_U_11
_atom_site_aniso_U_22
_atom_site_aniso_U_33
_atom_site_aniso_U_23
_atom_site_aniso_U_13
_atom_site_aniso_U_12
O1 0.0267(4) 0.0331(4) 0.0170(4) 0.0036(3) 0.0017(3) -0.0095(3)
O2 0.0245(4) 0.0249(4) 0.0148(3) -0.0010(3) 0.0014(3) -0.0060(3)
N1 0.0186(4) 0.0195(4) 0.0167(4) 0.0000(3) 0.0025(3) 0.0008(3)
C1 0.0192(5) 0.0220(5) 0.0164(4) 0.0027(3) 0.0026(3) 0.0020(4)
C2 0.0210(5) 0.0242(5) 0.0148(4) 0.0016(4) 0.0004(4) 0.0002(4)
C3 0.0172(4) 0.0189(4) 0.0172(4) 0.0006(3) 0.0017(3) 0.0028(3)
C4 0.0201(5) 0.0213(5) 0.0190(4) -0.0008(4) -0.0005(4) 0.0004(4)
C5 0.0212(5) 0.0202(5) 0.0242(5) -0.0003(4) 0.0020(4) -0.0014(4)
C6 0.0253(5) 0.0219(5) 0.0207(5) 0.0020(4) 0.0062(4) -0.0009(4)
C7 0.0234(5) 0.0220(5) 0.0164(4) 0.0004(3) 0.0028(4) 0.0005(4)
C8 0.0174(4) 0.0189(4) 0.0167(4) -0.0005(3) 0.0024(3) 0.0019(3)
C9 0.0187(4) 0.0195(4) 0.0156(4) -0.0012(3) 0.0018(3) 0.0025(3)
C10 0.0254(5) 0.0211(5) 0.0172(4) -0.0003(3) 0.0015(4) -0.0044(4)
C11 0.0425(7) 0.0304(6) 0.0175(5) 0.0003(4) -0.0017(4) -0.0136(5)

loop_
_atom_type_symbol
_atom_type_description
_atom_type_scat_dispersion_real
_atom_type_scat_dispersion_imag
_atom_type_scat_source
C C 0.0033 0.0016 'International Tables Vol C Tables 4.2.6.8 and 6.1.1.4'
H H 0.0000 0.0000 'International Tables Vol C Tables 4.2.6.8 and 6.1.1.4'
N N 0.0061 0.0033 'International Tables Vol C Tables 4.2.6.8 and 6.1.1.4'
O O 0.0106 0.0060 'International Tables Vol C Tables 4.2.6.8 and 6.1.1.4'

loop_
_geom_angle_atom_site_label_1
_geom_angle_atom_site_label_2
_geom_angle_atom_site_label_3
_geom_angle
C1 O1 H1 109.5
C9 O2 C10 119.00(8)
C9 N1 C1 116.91(9)
O1 C1 N1 117.63(9)
O1 C1 C2 118.03(9)
N1 C1 C2 124.35(9)
C1 C2 H2 120.7
C1 C2 C3 118.69(9)
C3 C2 H2 120.7
C2 C3 C4 122.91(9)
C2 C3 C8 118.73(9)
C8 C3 C4 118.36(9)
C3 C4 H4 119.8
C5 C4 C3 120.47(9)
C5 C4 H4 119.8
C4 C5 H5 119.6
C4 C5 C6 120.78(10)
C6 C5 H5 119.6
C5 C6 H6 119.9
C7 C6 C5 120.11(10)
C7 C6 H6 119.9
C6 C7 H7 120.0
C6 C7 C8 119.98(9)
C8 C7 H7 120.0
C3 C8 C7 120.26(9)
C3 C8 C9 116.69(9)
C7 C8 C9 123.05(9)
O2 C9 C8 114.05(9)
N1 C9 O2 121.41(9)
N1 C9 C8 124.54(9)
O2 C10 H10A 110.6
O2 C10 H10B 110.6
O2 C10 C11 105.87(8)
H10A C10 H10B 108.7
C11 C10 H10A 110.6
C11 C10 H10B 110.6
C10 C11 H11A 109.5
C10 C11 H11B 109.5
C10 C11 H11C 109.5
H11A C11 H11B 109.5
H11A C11 H11C 109.5
H11B C11 H11C 109.5

loop_
_geom_bond_atom_site_label_1
_geom_bond_atom_site_label_2
_geom_bond_distance
O1 H1 0.8200
O1 C1 1.3459(12)
O2 C9 1.3416(12)
O2 C10 1.4415(12)
N1 C1 1.3644(13)
N1 C9 1.3158(13)
C1 C2 1.3659(14)
C2 H2 0.9300
C2 C3 1.4103(14)
C3 C4 1.4172(14)
C3 C8 1.4102(14)
C4 H4 0.9300
C4 C5 1.3692(15)
C5 H5 0.9300
C5 C6 1.4100(15)
C6 H6 0.9300
C6 C7 1.3676(15)
C7 H7 0.9300
C7 C8 1.4152(14)
C8 C9 1.4296(14)
C10 H10A 0.9700
C10 H10B 0.9700
C10 C11 1.5042(14)
C11 H11A 0.9600
C11 H11B 0.9600
C11 H11C 0.9600

loop_
_geom_hbond_atom_site_label_D
_geom_hbond_atom_site_label_H
_geom_hbond_atom_site_label_A
_geom_hbond_distance_DH
_geom_hbond_distance_HA
_geom_hbond_distance_DA
_geom_hbond_angle_DHA
_geom_hbond_site_symmetry_A
O1 H1 N1 0.82 2.11 2.8915(12) 158.3 3_567

loop_
_geom_torsion_atom_site_label_1
_geom_torsion_atom_site_label_2
_geom_torsion_atom_site_label_3
_geom_torsion_atom_site_label_4
_geom_torsion
O1 C1 C2 C3 -177.93(9)
N1 C1 C2 C3 2.29(16)
C1 N1 C9 O2 178.28(9)
C1 N1 C9 C8 -1.22(15)
C1 C2 C3 C4 179.56(9)
C1 C2 C3 C8 -0.12(15)
C2 C3 C4 C5 -178.96(10)
C2 C3 C8 C7 177.80(9)
C2 C3 C8 C9 -2.36(14)
C3 C4 C5 C6 1.06(16)
C3 C8 C9 O2 -176.35(8)
C3 C8 C9 N1 3.18(15)
C4 C3 C8 C7 -1.90(14)
C4 C3 C8 C9 177.95(9)
C4 C5 C6 C7 -1.68(16)
C5 C6 C7 C8 0.49(16)
C6 C7 C8 C3 1.31(15)
C6 C7 C8 C9 -178.53(10)
C7 C8 C9 O2 3.49(14)
C7 C8 C9 N1 -176.98(9)
C8 C3 C4 C5 0.72(15)
C9 O2 C10 C11 176.82(9)
C9 N1 C1 O1 178.58(9)
C9 N1 C1 C2 -1.64(15)
C10 O2 C9 N1 0.10(14)
C10 O2 C9 C8 179.65(8)
